data_7222698
loop_
_publ_author_name
'Drewes, D.'
'Limanski, E.M.'
'Krebs, B.'

_publ_section_title
;
 Synthesis and crystal structure of the tetra-nickel substituted (Ni4 (H2
 O)2 (As W9 O34)2)(10-) polyoxoanion
;
_journal_name_full
;
Zeitschrift fuer Naturforschung, Teil B. Anorganische Chemie, Organische 
Chemie (42,1987-)
;
_journal_page_first 980
_journal_page_last 984
_journal_volume 59
_journal_year 2004
_chemical_formula_sum 'As2 H68 N6 Na4 Ni4 O90 W18'
_chemical_name_systematic '(N H4)6 Na4 (Ni4 (H2 O)2 (As W9 O34)2) (H2 O)20'
_space_group_IT_number 14
_symmetry_space_group_name_Hall '-P 2yn'
_symmetry_space_group_name_H-M 'P 1 21/n 1'
_cell_angle_alpha 90
_cell_angle_beta 100.48
_cell_angle_gamma 90
_cell_formula_units_Z 2
_cell_length_a 11.849
_cell_length_b 16.718
_cell_length_c 21.243
_cell_volume 4137.863
_citation_journal_id_ASTM ZNBSEN
_cod_data_source_file Drewes_ZNBSEN_2004_1697.cif
_cod_data_source_block H68As2N6Na4Ni4O90W18
_cod_original_sg_symbol_Hall '-P 2ybc (x-z,y,z)'
_cod_original_formula_sum 'H68 As2 N6 Na4 Ni4 O90 W18'
_cod_database_code 7222698

loop_
_symmetry_equiv_pos_as_xyz
x,y,z
-x+1/2,y+1/2,-z+1/2
-x,-y,-z
x-1/2,-y-1/2,z-1/2

loop_
_atom_site_label
_atom_site_type_symbol
_atom_site_fract_x
_atom_site_fract_y
_atom_site_fract_z
_atom_site_occupancy
_atom_site_U_iso_or_equiv
O12 O-2 -0.0198 0.3469 0.2397 1 0.0
O31 O-2 -0.2216 0.1387 0.1218 1 0.0
O46 O-2 -0.3073 0.1963 -0.1484 1 0.0
O25 O-2 0.3499 0.0198 0.1395 1 0.0
O40 O-2 -0.506 0.3635 0.0464 0.5 0.0
O43 O-2 0.617 0.516 -0.0026 0.5 0.0
O15 O-2 -0.0229 0.1728 0.0974 1 0.0
O19 O-2 0.1047 0.3063 -0.0924 1 0.0
O37 O-2 0.4365 -0.0466 -0.2287 1 0.0
W4 W+6 0.23877 0.24449 -0.05167 1 0.0
O35 O-2 0.0125 0.1176 -0.1937 1 0.0
O20 O-2 -0.1226 0.3632 -0.1148 1 0.0
O24 O-2 0.2842 0.0305 0.0149 1 0.0
O30 O-2 -0.2056 0.1334 -0.001 1 0.0
O13 O-2 -0.054 0.1809 0.2144 1 0.0
O32 O-2 -0.153 0.0273 0.2203 1 0.0
W6 W+6 0.37014 0.09672 0.06974 1 0.0
O6 O-2 0.1033 0.2366 0.0172 1 0.0
O34 O-2 0.0301 0.0784 0.0014 1 0.0
O17 O-2 0.1719 0.153 -0.0806 1 0.0
O11 O-2 0.1982 0.1282 0.1049 1 0.0
O10 O-2 0.1477 0.2376 0.2068 1 0.0
W7 W+6 0.212 0.01523 0.17272 1 0.0
Na1 Na+1 0.3044 0.0611 -0.2368 1 0.0
O18 O-2 0.339 0.1878 0.0165 1 0.0
O8 O-2 0.279 0.1099 0.225 1 0.0
O1 O-2 0.2157 0.4564 0.0925 1 0.0
O33 O-2 -0.0997 0.0134 0.0947 1 0.0
O4 O-2 0.263 0.3378 0.0078 1 0.0
As1 As+5 0.07607 0.15204 0.05359 1 0.0
O38 O-2 0.3475 0.054 -0.1206 1 0.0
O44 O-2 0.1167 0.5236 -0.0599 1 0.0
N1 N-3 0.1363 0.3063 -0.3014 1 0.0
O45 O-2 0.4415 0.0041 0.3231 1 0.0
W9 W+6 -0.09177 0.07972 0.164 1 0.0
W3 W+6 -0.0091 0.27704 0.18196 1 0.0
O36 O-2 0.2136 0.1815 -0.2234 1 0.0
O22 O-2 -0.1312 0.2876 0.0042 1 0.0
O9 O-2 0.4037 0.1728 0.1449 1 0.0
W5 W+6 -0.03573 0.30181 -0.0605 1 0.0
O2 O-2 0.2639 0.2956 0.1293 1 0.0
O27 O-2 0.1342 -0.0357 0.1018 1 0.0
O41 O-2 0.4381 0.4611 0.1813 1 0.0
O7 O-2 0.3813 0.2581 0.2545 1 0.0
O29 O-2 -0.3467 0.2491 0.0328 1 0.0
W8 W+6 -0.20904 0.21656 0.05134 1 0.0
Ni1 Ni+2 0.13408 -0.02748 0.00398 1 0.0
O42 O-2 0.406 0.4048 -0.1484 1 0.0
Ni2 Ni+2 0.01838 0.09858 -0.09783 1 0.0
O14 O-2 -0.1518 0.287 0.1277 1 0.0
O16 O-2 0.3311 0.2634 -0.1029 1 0.0
W1 W+6 0.16825 0.36168 0.06903 1 0.0
O5 O-2 0.0561 0.3397 0.1223 1 0.0
O3 O-2 0.0431 0.3863 0.002 1 0.0
N2 N-3 0.5554 0.1273 -0.0653 1 0.0
O21 O-2 -0.0656 0.2022 -0.0912 1 0.0
N3 N-3 -0.3613 0.3656 -0.1736 1 0.0
O26 O-2 0.247 -0.0589 0.2307 1 0.0
Na2 Na+1 0.5412 0.473 0.0983 1 0.0
O23 O-2 0.5082 0.0736 0.0628 1 0.0
O39 O-2 0.2394 0.0673 -0.3522 1 0.0
W2 W+6 0.29581 0.21189 0.19202 1 0.0
O28 O-2 0.0689 0.0549 0.1892 1 0.0
